data_7200270
loop_
_publ_author_name
'Li, Suyue'
'Li, Ming'
'Qin, Jingui'
'Tong, Mingliang'
'Chen, Xiaoming'
'Liu, Tao'
'Fu, Yang'
'Wu, Shuixing'
'Su, Zhongmin'

_publ_section_title
;
 Synthesis, crystal structures and nonlinear optical properties of three
 TCF-based chromophores
;
_journal_coden_ASTM CRECF4
_journal_issue 4
_journal_name_full CrystEngComm
_journal_page_first 589
_journal_page_last 596
_journal_paper_doi 10.1039/b811833g
_journal_volume 11
_journal_year 2009
_chemical_formula_sum 'C31 H32 N6 O3'
_chemical_formula_weight 536.63
_space_group_IT_number 14
_symmetry_cell_setting monoclinic
_symmetry_space_group_name_Hall '-P 2ybc'
_symmetry_space_group_name_H-M 'P 1 21/c 1'
_atom_sites_solution_hydrogens geom
_atom_sites_solution_primary direct
_atom_sites_solution_secondary difmap
_audit_creation_method SHELXL-97
_cell_angle_alpha 90.00
_cell_angle_beta 99.781(1)
_cell_angle_gamma 90.00
_cell_formula_units_Z 4
_cell_length_a 21.2261(18)
_cell_length_b 7.0551(6)
_cell_length_c 19.1150(16)
_cell_measurement_temperature 123(2)
_cell_volume 2820.9(4)
_computing_cell_refinement 'SAINT-PLUS, Ver. 6.0, 1997'
_computing_data_collection 'SMART, 1998.'
_computing_data_reduction 'SAINT-PLUS, Ver. 6.0, 1997'
_computing_molecular_graphics 'XP, Ver. 6.10, Bruker AXS Inc., 2000'
_computing_publication_material 'SHELXTL-Bruker AXS Inc., 1998'
_computing_structure_refinement 'SHELXL-97 (Sheldrick, 1997)'
_computing_structure_solution 'SHELXS-97 (Sheldrick, 1990)'
_diffrn_ambient_temperature 123(2)
_diffrn_measured_fraction_theta_full 0.994
_diffrn_measured_fraction_theta_max 0.994
_diffrn_measurement_device_type 'Bruker Apex CCD'
_diffrn_measurement_method '\w scan'
_diffrn_radiation_monochromator graphite
_diffrn_radiation_source 'fine-focus sealed tube'
_diffrn_radiation_type MoK\a
_diffrn_radiation_wavelength 0.71073
_diffrn_reflns_av_R_equivalents 0.0295
_diffrn_reflns_av_sigmaI/netI 0.0305
_diffrn_reflns_limit_h_max 25
_diffrn_reflns_limit_h_min -25
_diffrn_reflns_limit_k_max 8
_diffrn_reflns_limit_k_min -8
_diffrn_reflns_limit_l_max 22
_diffrn_reflns_limit_l_min -22
_diffrn_reflns_number 21462
_diffrn_reflns_theta_full 25.00
_diffrn_reflns_theta_max 25.00
_diffrn_reflns_theta_min 1.95
_exptl_absorpt_coefficient_mu 0.084
_exptl_absorpt_correction_T_max 0.9851
_exptl_absorpt_correction_T_min 0.9737
_exptl_absorpt_correction_type multi-scan
_exptl_absorpt_process_details SADABS
_exptl_crystal_colour black
_exptl_crystal_density_diffrn 1.264
_exptl_crystal_density_method 'not measured'
_exptl_crystal_description block
_exptl_crystal_F_000 1136
_exptl_crystal_size_max 0.32
_exptl_crystal_size_mid 0.26
_exptl_crystal_size_min 0.18
_refine_diff_density_max 1.146
_refine_diff_density_min -0.360
_refine_diff_density_rms 0.064
_refine_ls_extinction_method none
_refine_ls_goodness_of_fit_ref 1.070
_refine_ls_hydrogen_treatment constr
_refine_ls_matrix_type full
_refine_ls_number_parameters 502
_refine_ls_number_reflns 4955
_refine_ls_number_restraints 4
_refine_ls_restrained_S_all 1.070
_refine_ls_R_factor_all 0.1084
_refine_ls_R_factor_gt 0.0971
_refine_ls_shift/su_max 0.000
_refine_ls_shift/su_mean 0.000
_refine_ls_structure_factor_coef Fsqd
_refine_ls_weighting_details 'calc w=1/[\s^2^(Fo^2^)+(0.0882P)^2^+8.4878P] where P=(Fo^2^+2Fc^2^)/3'
_refine_ls_weighting_scheme calc
_refine_ls_wR_factor_gt 0.2567
_refine_ls_wR_factor_ref 0.2649
_reflns_number_gt 4199
_reflns_number_total 4955
_reflns_threshold_expression >2sigma(I)
_cod_data_source_file B811833G.txt
_cod_data_source_block 3
_cod_depositor_comments
;
 Replaced the incorrect bibliographical reference to the original
 publication with a proper one.

 Antanas Vaitkus,
 2019-09-18
;
_cod_original_sg_symbol_H-M P2(1)/C
_cod_database_code 7200270

loop_
_symmetry_equiv_pos_as_xyz
'x, y, z'
'-x, y+1/2, -z+1/2'
'-x, -y, -z'
'x, -y-1/2, z-1/2'

loop_
_atom_site_label
_atom_site_type_symbol
_atom_site_fract_x
_atom_site_fract_y
_atom_site_fract_z
_atom_site_U_iso_or_equiv
_atom_site_adp_type
_atom_site_occupancy
_atom_site_symmetry_multiplicity
_atom_site_calc_flag
_atom_site_refinement_flags
_atom_site_disorder_assembly
_atom_site_disorder_group
O1 O 0.46795(11) 0.8172(4) 0.33109(12) 0.0330(6) Uani 1 1 d . . .
N1 N 0.57779(17) 0.8178(5) 0.21767(18) 0.0454(9) Uani 1 1 d . . .
N2 N 0.39227(17) 0.6823(6) 0.08725(17) 0.0498(9) Uani 1 1 d . . .
N3 N 0.26965(19) 0.6834(8) 0.1846(2) 0.0705(13) Uani 1 1 d . . .
C1 C 0.43025(16) 0.7784(5) 0.27028(18) 0.0274(8) Uani 1 1 d . . .
C2 C 0.36538(17) 0.7518(5) 0.2814(2) 0.0314(8) Uani 1 1 d . . .
C3 C 0.3646(2) 0.7675(5) 0.3525(2) 0.0386(9) Uani 1 1 d . . .
C4 C 0.43104(19) 0.8113(6) 0.38991(19) 0.0367(9) Uani 1 1 d . . .
C5 C 0.45648(17) 0.7678(5) 0.20942(18) 0.0288(8) Uani 1 1 d . . .
C6 C 0.52411(18) 0.7951(5) 0.21429(18) 0.0306(8) Uani 1 1 d . . .
C7 C 0.42030(19) 0.7209(6) 0.1421(2) 0.0365(9) Uani 1 1 d . . .
C8 C 0.31304(19) 0.7133(6) 0.2276(2) 0.0445(10) Uani 1 1 d . . .
C9 C 0.4355(2) 1.0058(6) 0.4244(2) 0.0438(10) Uani 1 1 d . . .
H9A H 0.4115 1.0976 0.3918 0.066 Uiso 1 1 calc R . .
H9B H 0.4804 1.0447 0.4355 0.066 Uiso 1 1 calc R . .
H9C H 0.4174 1.0006 0.4683 0.066 Uiso 1 1 calc R . .
C10 C 0.4606(2) 0.6534(6) 0.4394(2) 0.0472(11) Uani 1 1 d . . .
H10A H 0.4563 0.5324 0.4138 0.071 Uiso 1 1 calc R . .
H10B H 0.4386 0.6457 0.4803 0.071 Uiso 1 1 calc R . .
H10C H 0.5060 0.6806 0.4557 0.071 Uiso 1 1 calc R . .
C11 C 0.3158(2) 0.7551(7) 0.3962(3) 0.0580(13) Uani 1 1 d . . .
H11 H 0.3291 0.7541 0.4462 0.070 Uiso 1 1 calc R . .
C12 C 0.2553(2) 0.7452(6) 0.3723(2) 0.0469(11) Uani 1 1 d . . .
H12 H 0.2426 0.7390 0.3223 0.056 Uiso 1 1 calc R . .
C13 C 0.2040(2) 0.7426(5) 0.4158(2) 0.0443(10) Uani 1 1 d . A .
C14 C 0.1439(3) 0.7402(12) 0.3844(3) 0.095(2) Uani 1 1 d . . .
H14 H 0.1345 0.7380 0.3340 0.114 Uiso 1 1 calc R . .
C15 C 0.0942(3) 0.7409(12) 0.4220(3) 0.100(3) Uani 1 1 d . A .
H15 H 0.0516 0.7368 0.3967 0.120 Uiso 1 1 calc R . .
C16 C 0.10371(17) 0.7470(5) 0.4940(2) 0.0360(9) Uani 1 1 d . . .
C17 C 0.1655(2) 0.7491(10) 0.5290(3) 0.078(2) Uani 1 1 d . A .
H17 H 0.1747 0.7533 0.5794 0.094 Uiso 1 1 calc R . .
C18 C 0.2155(2) 0.7449(10) 0.4885(4) 0.082(2) Uani 1 1 d . . .
H18 H 0.2585 0.7437 0.5126 0.098 Uiso 1 1 calc R A .
N4 N 0.04932(14) 0.7504(4) 0.52772(18) 0.0346(8) Uani 0.50 1 d P A 1
N5 N 0.0579(3) 0.8156(10) 0.5899(3) 0.0312(14) Uani 0.50 1 d P A 1
N6 N -0.1400(5) 0.8034(12) 0.7505(5) 0.0271(19) Uani 0.50 1 d P A 1
C19 C 0.0062(4) 0.8082(13) 0.6262(4) 0.0271(18) Uani 0.50 1 d P A 1
C20 C -0.0526(7) 0.7173(15) 0.6024(7) 0.033(3) Uani 0.50 1 d P A 1
H20 H -0.0596 0.6552 0.5577 0.040 Uiso 0.50 1 calc PR A 1
C21 C -0.0995(5) 0.7178(13) 0.6431(6) 0.027(2) Uani 0.50 1 d P A 1
H21 H -0.1388 0.6555 0.6258 0.033 Uiso 0.50 1 calc PR A 1
C22 C -0.0918(5) 0.8081(13) 0.7105(6) 0.029(2) Uani 0.50 1 d P A 1
C23 C -0.0325(3) 0.8979(10) 0.7337(4) 0.0284(15) Uani 0.50 1 d P A 1
H23 H -0.0250 0.9597 0.7785 0.034 Uiso 0.50 1 calc PR A 1
C24 C 0.0146(3) 0.8971(10) 0.6924(4) 0.0311(16) Uani 0.50 1 d P A 1
H24 H 0.0540 0.9588 0.7094 0.037 Uiso 0.50 1 calc PR A 1
C25 C -0.1344(4) 0.9158(11) 0.8171(4) 0.0345(16) Uani 0.50 1 d P A 1
H25A H -0.1779 0.9506 0.8248 0.041 Uiso 0.50 1 calc PR A 1
H25B H -0.1112 1.0347 0.8110 0.041 Uiso 0.50 1 calc PR A 1
C26 C -0.1006(5) 0.8154(16) 0.8819(5) 0.038(2) Uani 0.50 1 d PD A 1
H26A H -0.0575 0.7783 0.8739 0.046 Uiso 0.50 1 calc PR A 1
H26B H -0.0953 0.9045 0.9225 0.046 Uiso 0.50 1 calc PR A 1
O2A O -0.1323(8) 0.6557(15) 0.8995(8) 0.064(4) Uani 0.25 1 d PD A 1
C27 C -0.1934(3) 0.6740(11) 0.7356(4) 0.0348(16) Uani 0.50 1 d P A 1
H27A H -0.2067 0.6338 0.7805 0.042 Uiso 0.50 1 calc PR A 1
H27B H -0.1807 0.5598 0.7113 0.042 Uiso 0.50 1 calc PR A 1
C28 C -0.2494(17) 0.773(4) 0.6881(13) 0.052(6) Uani 0.50 1 d PD A 1
H28A H -0.2642 0.8797 0.7139 0.078 Uiso 0.50 1 calc PR A 1
H28B H -0.2845 0.6826 0.6751 0.078 Uiso 0.50 1 calc PR A 1
H28C H -0.2353 0.8197 0.6450 0.078 Uiso 0.50 1 calc PR A 1
N4' N 0.04932(14) 0.7504(4) 0.52772(18) 0.0346(8) Uani 0.50 1 d P A 2
N5' N 0.0580(3) 0.6889(10) 0.5877(3) 0.0317(14) Uani 0.50 1 d P A 2
N6' N -0.1348(5) 0.7194(12) 0.7531(6) 0.032(2) Uani 0.50 1 d P A 2
C19' C 0.0067(4) 0.7046(14) 0.6251(4) 0.0294(18) Uani 0.50 1 d P A 2
C20' C -0.0497(7) 0.8010(16) 0.6025(7) 0.035(3) Uani 0.50 1 d P A 2
H20' H -0.0560 0.8650 0.5582 0.041 Uiso 0.50 1 calc PR A 2
C21' C -0.0970(4) 0.8050(14) 0.6441(5) 0.027(2) Uani 0.50 1 d P A 2
H21' H -0.1359 0.8694 0.6271 0.033 Uiso 0.50 1 calc PR A 2
C22' C -0.0891(5) 0.7160(15) 0.7112(6) 0.031(2) Uani 0.50 1 d P A 2
C23' C -0.0307(3) 0.6191(10) 0.7336(4) 0.0313(15) Uani 0.50 1 d P A 2
H23' H -0.0236 0.5557 0.7781 0.038 Uiso 0.50 1 calc PR A 2
C24' C 0.0157(3) 0.6160(11) 0.6916(4) 0.0343(16) Uani 0.50 1 d P A 2
H24' H 0.0549 0.5523 0.7080 0.041 Uiso 0.50 1 calc PR A 2
C25' C -0.1323(4) 0.6022(11) 0.8169(4) 0.0364(17) Uani 0.50 1 d P A 2
H25C H -0.1100 0.4820 0.8102 0.044 Uiso 0.50 1 calc PR A 2
H25D H -0.1764 0.5707 0.8233 0.044 Uiso 0.50 1 calc PR A 2
C26' C -0.0982(4) 0.7001(17) 0.8830(5) 0.039(2) Uani 0.50 1 d PD A 2
H26C H -0.0906 0.6083 0.9227 0.047 Uiso 0.50 1 calc PR A 2
H26D H -0.0562 0.7473 0.8747 0.047 Uiso 0.50 1 calc PR A 2
O2C O -0.1347(6) 0.8517(14) 0.9011(6) 0.043(3) Uani 0.25 1 d PD A 2
C27' C -0.1907(4) 0.8497(11) 0.7385(4) 0.0393(18) Uani 0.50 1 d P A 2
H27C H -0.1805 0.9546 0.7078 0.047 Uiso 0.50 1 calc PR A 2
H27D H -0.1983 0.9055 0.7838 0.047 Uiso 0.50 1 calc PR A 2
C28' C -0.2537(17) 0.747(4) 0.7010(10) 0.040(5) Uani 0.50 1 d PD A 2
H28D H -0.2470 0.6969 0.6550 0.059 Uiso 0.50 1 calc PR A 2
H28E H -0.2890 0.8382 0.6937 0.059 Uiso 0.50 1 calc PR A 2
H28F H -0.2639 0.6429 0.7310 0.059 Uiso 0.50 1 calc PR A 2
O2D O -0.2449(5) 0.749(2) 0.6305(6) 0.048(4) Uani 0.25 1 d PD B 3
O2B O -0.2874(5) 0.8775(16) 0.7275(7) 0.047(3) Uani 0.25 1 d PD C 3
O3 O 0.3484(3) 0.3306(7) 0.4975(3) 0.1082(17) Uani 1 1 d . . .
C29 C 0.2523(4) 0.2415(17) 0.5318(5) 0.153(5) Uani 1 1 d . . .
H29A H 0.2458 0.1433 0.4950 0.230 Uiso 1 1 calc R . .
H29B H 0.2256 0.3517 0.5159 0.230 Uiso 1 1 calc R . .
H29C H 0.2406 0.1914 0.5757 0.230 Uiso 1 1 calc R . .
C30 C 0.3203(2) 0.2988(7) 0.5452(3) 0.0548(12) Uani 1 1 d . . .
C31 C 0.3480(4) 0.3100(10) 0.6199(4) 0.102(2) Uani 1 1 d . . .
H31A H 0.3944 0.3274 0.6248 0.153 Uiso 1 1 calc R . .
H31B H 0.3390 0.1925 0.6437 0.153 Uiso 1 1 calc R . .
H31C H 0.3294 0.4175 0.6416 0.153 Uiso 1 1 calc R . .

loop_
_atom_site_aniso_label
_atom_site_aniso_U_11
_atom_site_aniso_U_22
_atom_site_aniso_U_33
_atom_site_aniso_U_23
_atom_site_aniso_U_13
_atom_site_aniso_U_12
O1 0.0336(13) 0.0450(15) 0.0222(12) 0.0000(11) 0.0104(10) 0.0007(12)
N1 0.044(2) 0.051(2) 0.046(2) -0.0076(17) 0.0218(16) -0.0087(17)
N2 0.051(2) 0.071(3) 0.0282(18) -0.0044(17) 0.0085(15) 0.0010(19)
N3 0.041(2) 0.106(4) 0.063(3) -0.005(3) 0.006(2) -0.024(2)
C1 0.0306(18) 0.0238(17) 0.0294(18) 0.0010(14) 0.0096(14) 0.0028(14)
C2 0.0299(18) 0.0244(18) 0.043(2) 0.0031(15) 0.0138(15) -0.0004(14)
C3 0.047(2) 0.0280(19) 0.048(2) 0.0068(16) 0.0279(19) 0.0060(17)
C4 0.046(2) 0.041(2) 0.0289(18) 0.0052(16) 0.0216(16) 0.0029(18)
C5 0.0320(18) 0.0312(19) 0.0242(17) 0.0004(14) 0.0079(14) -0.0001(15)
C6 0.038(2) 0.0329(19) 0.0245(17) -0.0032(15) 0.0147(14) -0.0053(16)
C7 0.042(2) 0.041(2) 0.030(2) 0.0002(16) 0.0133(17) -0.0012(17)
C8 0.032(2) 0.052(3) 0.051(2) 0.002(2) 0.0131(19) -0.0063(19)
C9 0.058(3) 0.046(2) 0.032(2) 0.0025(17) 0.0207(18) -0.002(2)
C10 0.066(3) 0.047(2) 0.034(2) 0.0083(18) 0.0215(19) 0.011(2)
C11 0.053(3) 0.054(3) 0.076(3) 0.008(2) 0.035(3) 0.002(2)
C12 0.055(3) 0.035(2) 0.051(3) -0.0017(19) 0.011(2) -0.0007(19)
C13 0.053(3) 0.028(2) 0.059(3) 0.0014(18) 0.028(2) 0.0031(18)
C14 0.057(3) 0.167(8) 0.071(4) -0.027(4) 0.039(3) -0.016(4)
C15 0.050(3) 0.196(9) 0.060(3) -0.030(4) 0.032(3) -0.019(4)
C16 0.0284(19) 0.0251(18) 0.058(2) -0.0024(17) 0.0177(17) -0.0014(15)
C17 0.033(2) 0.140(6) 0.066(3) 0.020(3) 0.019(2) 0.002(3)
C18 0.020(2) 0.120(5) 0.105(5) 0.019(4) 0.009(2) 0.003(3)
N4 0.0286(16) 0.0305(17) 0.048(2) -0.0039(15) 0.0159(14) -0.0016(13)
N5 0.025(3) 0.025(4) 0.045(4) 0.003(3) 0.010(3) -0.001(3)
N6 0.027(5) 0.021(4) 0.035(4) -0.002(4) 0.011(3) 0.007(4)
C19 0.023(4) 0.020(4) 0.041(4) -0.001(4) 0.011(3) 0.000(4)
C20 0.032(5) 0.031(6) 0.037(5) -0.006(6) 0.009(4) -0.004(6)
C21 0.029(4) 0.009(4) 0.045(5) -0.005(5) 0.011(3) -0.008(4)
C22 0.030(4) 0.021(5) 0.038(5) -0.002(5) 0.007(3) 0.001(5)
C23 0.033(4) 0.021(3) 0.033(4) -0.002(3) 0.008(3) -0.003(3)
C24 0.023(3) 0.024(4) 0.046(4) 0.001(3) 0.006(3) -0.003(3)
C25 0.036(4) 0.029(4) 0.041(4) -0.001(3) 0.012(3) 0.003(3)
C26 0.047(6) 0.026(5) 0.042(5) 0.000(4) 0.008(4) 0.005(5)
O2A 0.077(10) 0.025(7) 0.087(11) 0.001(7) 0.009(9) 0.001(7)
C27 0.037(4) 0.029(4) 0.041(4) -0.004(3) 0.013(3) -0.003(3)
C28 0.030(8) 0.051(9) 0.077(13) 0.029(8) 0.017(8) -0.002(7)
N4' 0.0286(16) 0.0305(17) 0.048(2) -0.0039(15) 0.0159(14) -0.0016(13)
N5' 0.029(3) 0.026(4) 0.043(4) -0.002(3) 0.012(3) -0.001(3)
N6' 0.032(4) 0.028(5) 0.038(4) 0.005(5) 0.009(3) 0.016(5)
C19' 0.029(4) 0.026(5) 0.035(4) -0.001(4) 0.012(3) -0.001(4)
C20' 0.039(6) 0.036(7) 0.030(5) 0.005(6) 0.010(4) -0.002(7)
C21' 0.027(4) 0.017(5) 0.039(5) 0.005(5) 0.007(3) 0.003(4)
C22' 0.029(4) 0.032(5) 0.032(5) -0.002(5) 0.007(3) 0.001(5)
C23' 0.037(4) 0.025(3) 0.034(4) 0.003(3) 0.011(3) 0.003(3)
C24' 0.028(4) 0.028(4) 0.048(4) -0.001(3) 0.009(3) 0.002(3)
C25' 0.035(4) 0.033(4) 0.044(4) -0.002(3) 0.016(3) -0.004(3)
C26' 0.043(5) 0.038(6) 0.037(5) 0.002(4) 0.010(4) -0.014(5)
O2C 0.048(7) 0.027(6) 0.057(7) -0.009(5) 0.022(6) -0.004(5)
C27' 0.046(5) 0.031(4) 0.045(5) 0.006(3) 0.020(4) 0.008(4)
C28' 0.032(7) 0.044(9) 0.047(7) 0.008(7) 0.018(6) -0.004(7)
O2D 0.034(6) 0.092(11) 0.022(6) -0.006(6) 0.016(5) -0.012(6)
O2B 0.036(6) 0.035(6) 0.074(8) -0.018(6) 0.024(6) 0.002(5)
O3 0.136(4) 0.093(3) 0.120(4) 0.018(3) 0.090(3) 0.020(3)
C29 0.104(6) 0.236(13) 0.105(6) 0.032(7) -0.024(5) -0.066(7)
C30 0.065(3) 0.048(3) 0.056(3) -0.001(2) 0.025(2) 0.010(2)
C31 0.136(6) 0.076(4) 0.081(4) -0.005(4) -0.019(4) -0.010(4)

loop_
_atom_type_symbol
_atom_type_description
_atom_type_scat_dispersion_real
_atom_type_scat_dispersion_imag
_atom_type_scat_source
C C 0.0033 0.0016 'International Tables Vol C Tables 4.2.6.8 and 6.1.1.4'
H H 0.0000 0.0000 'International Tables Vol C Tables 4.2.6.8 and 6.1.1.4'
N N 0.0061 0.0033 'International Tables Vol C Tables 4.2.6.8 and 6.1.1.4'
O O 0.0106 0.0060 'International Tables Vol C Tables 4.2.6.8 and 6.1.1.4'

loop_
_geom_angle_atom_site_label_1
_geom_angle_atom_site_label_2
_geom_angle_atom_site_label_3
_geom_angle
_geom_angle_site_symmetry_1
_geom_angle_site_symmetry_3
_geom_angle_publ_flag
C1 O1 C4 110.1(3) . . ?
O1 C1 C5 118.9(3) . . ?
O1 C1 C2 110.3(3) . . ?
C5 C1 C2 130.8(3) . . ?
C3 C2 C8 127.0(4) . . ?
C3 C2 C1 108.1(3) . . ?
C8 C2 C1 125.0(3) . . ?
C2 C3 C11 134.7(4) . . ?
C2 C3 C4 108.7(3) . . ?
C11 C3 C4 116.5(4) . . ?
O1 C4 C3 102.7(3) . . ?
O1 C4 C9 107.7(3) . . ?
C3 C4 C9 112.2(3) . . ?
O1 C4 C10 106.1(3) . . ?
C3 C4 C10 113.5(3) . . ?
C9 C4 C10 113.7(3) . . ?
C1 C5 C7 123.0(3) . . ?
C1 C5 C6 118.8(3) . . ?
C7 C5 C6 118.1(3) . . ?
N1 C6 C5 179.4(4) . . ?
N2 C7 C5 178.5(4) . . ?
N3 C8 C2 178.7(5) . . ?
C4 C9 H9A 109.5 . . ?
C4 C9 H9B 109.5 . . ?
H9A C9 H9B 109.5 . . ?
C4 C9 H9C 109.5 . . ?
H9A C9 H9C 109.5 . . ?
H9B C9 H9C 109.5 . . ?
C4 C10 H10A 109.5 . . ?
C4 C10 H10B 109.5 . . ?
H10A C10 H10B 109.5 . . ?
C4 C10 H10C 109.5 . . ?
H10A C10 H10C 109.5 . . ?
H10B C10 H10C 109.5 . . ?
C12 C11 C3 124.8(5) . . ?
C12 C11 H11 117.6 . . ?
C3 C11 H11 117.6 . . ?
C11 C12 C13 126.0(5) . . ?
C11 C12 H12 117.0 . . ?
C13 C12 H12 117.0 . . ?
C14 C13 C18 117.1(4) . . ?
C14 C13 C12 119.6(5) . . ?
C18 C13 C12 123.3(4) . . ?
C13 C14 C15 122.2(6) . . ?
C13 C14 H14 118.9 . . ?
C15 C14 H14 118.9 . . ?
C16 C15 C14 122.3(6) . . ?
C16 C15 H15 118.8 . . ?
C14 C15 H15 118.8 . . ?
C15 C16 C17 117.5(4) . . ?
C15 C16 N4 118.0(4) . . ?
C17 C16 N4 124.5(4) . . ?
C16 C17 C18 118.6(5) . . ?
C16 C17 H17 120.7 . . ?
C18 C17 H17 120.7 . . ?
C13 C18 C17 122.3(5) . . ?
C13 C18 H18 118.9 . . ?
C17 C18 H18 118.9 . . ?
N5 N4 C16 116.0(4) . . ?
N4 N5 C19 117.2(6) . . ?
C22 N6 C27 122.5(8) . . ?
C22 N6 C25 120.2(8) . . ?
C27 N6 C25 116.8(8) . . ?
N5 C19 C24 116.3(7) . . ?
N5 C19 C20 125.8(9) . . ?
C24 C19 C20 117.9(8) . . ?
C21 C20 C19 120.5(11) . . ?
C21 C20 H20 119.7 . . ?
C19 C20 H20 119.7 . . ?
C20 C21 C22 122.3(10) . . ?
C20 C21 H21 118.9 . . ?
C22 C21 H21 118.9 . . ?
N6 C22 C23 122.9(9) . . ?
N6 C22 C21 120.6(9) . . ?
C23 C22 C21 116.5(9) . . ?
C24 C23 C22 121.0(7) . . ?
C24 C23 H23 119.5 . . ?
C22 C23 H23 119.5 . . ?
C23 C24 C19 121.9(7) . . ?
C23 C24 H24 119.1 . . ?
C19 C24 H24 119.1 . . ?
N6 C25 C26 114.4(7) . . ?
N6 C25 H25A 108.7 . . ?
C26 C25 H25A 108.7 . . ?
N6 C25 H25B 108.7 . . ?
C26 C25 H25B 108.7 . . ?
H25A C25 H25B 107.6 . . ?
O2A C26 C25 113.7(9) . . ?
O2A C26 H26A 108.8 . . ?
C25 C26 H26A 108.8 . . ?
O2A C26 H26B 108.8 . . ?
C25 C26 H26B 108.8 . . ?
H26A C26 H26B 107.7 . . ?
N6 C27 C28 109.4(15) . . ?
N6 C27 H27A 109.8 . . ?
C28 C27 H27A 109.8 . . ?
N6 C27 H27B 109.8 . . ?
C28 C27 H27B 109.8 . . ?
H27A C27 H27B 108.2 . . ?
C22' N6' C25' 123.4(8) . . ?
C22' N6' C27' 121.7(9) . . ?
C25' N6' C27' 114.8(8) . . ?
C20' C19' C24' 118.8(8) . . ?
C20' C19' N5' 125.9(9) . . ?
C24' C19' N5' 115.3(7) . . ?
C19' C20' C21' 120.4(10) . . ?
C19' C20' H20' 119.8 . . ?
C21' C20' H20' 119.8 . . ?
C20' C21' C22' 121.9(9) . . ?
C20' C21' H21' 119.1 . . ?
C22' C21' H21' 119.1 . . ?
N6' C22' C21' 122.8(9) . . ?
N6' C22' C23' 120.4(9) . . ?
C21' C22' C23' 116.8(8) . . ?
C24' C23' C22' 120.6(7) . . ?
C24' C23' H23' 119.7 . . ?
C22' C23' H23' 119.7 . . ?
C23' C24' C19' 121.5(7) . . ?
C23' C24' H24' 119.2 . . ?
C19' C24' H24' 119.2 . . ?
N6' C25' C26' 112.5(8) . . ?
N6' C25' H25C 109.1 . . ?
C26' C25' H25C 109.1 . . ?
N6' C25' H25D 109.1 . . ?
C26' C25' H25D 109.1 . . ?
H25C C25' H25D 107.8 . . ?
O2C C26' C25' 110.4(8) . . ?
O2C C26' H26C 109.6 . . ?
C25' C26' H26C 109.6 . . ?
O2C C26' H26D 109.6 . . ?
C25' C26' H26D 109.6 . . ?
H26C C26' H26D 108.1 . . ?
N6' C27' C28' 112.8(11) . . ?
N6' C27' H27C 109.0 . . ?
C28' C27' H27C 109.0 . . ?
N6' C27' H27D 109.0 . . ?
C28' C27' H27D 109.0 . . ?
H27C C27' H27D 107.8 . . ?
C27' C28' H28D 109.5 . . ?
C27' C28' H28E 109.5 . . ?
H28D C28' H28E 109.5 . . ?
C27' C28' H28F 109.5 . . ?
H28D C28' H28F 109.5 . . ?
H28E C28' H28F 109.5 . . ?
C30 C29 H29A 109.5 . . ?
C30 C29 H29B 109.5 . . ?
H29A C29 H29B 109.5 . . ?
C30 C29 H29C 109.5 . . ?
H29A C29 H29C 109.5 . . ?
H29B C29 H29C 109.5 . . ?
O3 C30 C31 124.7(6) . . ?
O3 C30 C29 121.3(6) . . ?
C31 C30 C29 114.0(6) . . ?
C30 C31 H31A 109.5 . . ?
C30 C31 H31B 109.5 . . ?
H31A C31 H31B 109.5 . . ?
C30 C31 H31C 109.5 . . ?
H31A C31 H31C 109.5 . . ?
H31B C31 H31C 109.5 . . ?

loop_
_geom_bond_atom_site_label_1
_geom_bond_atom_site_label_2
_geom_bond_distance
_geom_bond_site_symmetry_2
_geom_bond_publ_flag
O1 C1 1.323(4) . ?
O1 C4 1.476(4) . ?
N1 C6 1.142(5) . ?
N2 C7 1.147(5) . ?
N3 C8 1.145(6) . ?
C1 C5 1.374(5) . ?
C1 C2 1.441(5) . ?
C2 C3 1.366(5) . ?
C2 C8 1.406(6) . ?
C3 C11 1.439(6) . ?
C3 C4 1.501(6) . ?
C4 C9 1.518(6) . ?
C4 C10 1.526(6) . ?
C5 C7 1.421(5) . ?
C5 C6 1.436(5) . ?
C9 H9A 0.9800 . ?
C9 H9B 0.9800 . ?
C9 H9C 0.9800 . ?
C10 H10A 0.9800 . ?
C10 H10B 0.9800 . ?
C10 H10C 0.9800 . ?
C11 C12 1.288(7) . ?
C11 H11 0.9500 . ?
C12 C13 1.479(6) . ?
C12 H12 0.9500 . ?
C13 C14 1.314(8) . ?
C13 C18 1.370(8) . ?
C14 C15 1.375(7) . ?
C14 H14 0.9500 . ?
C15 C16 1.357(7) . ?
C15 H15 0.9500 . ?
C16 C17 1.367(6) . ?
C16 N4 1.415(5) . ?
C17 C18 1.415(7) . ?
C17 H17 0.9500 . ?
C18 H18 0.9500 . ?
N4 N5 1.259(7) . ?
N5 C19 1.396(10) . ?
N6 C22 1.377(14) . ?
N6 C27 1.446(12) . ?
N6 C25 1.487(12) . ?
C19 C24 1.396(11) . ?
C19 C20 1.407(16) . ?
C20 C21 1.365(16) . ?
C20 H20 0.9500 . ?
C21 C22 1.422(16) . ?
C21 H21 0.9500 . ?
C22 C23 1.412(12) . ?
C23 C24 1.375(9) . ?
C23 H23 0.9500 . ?
C24 H24 0.9500 . ?
C25 C26 1.499(12) . ?
C25 H25A 0.9900 . ?
C25 H25B 0.9900 . ?
C26 O2A 1.382(9) . ?
C26 H26A 0.9900 . ?
C26 H26B 0.9900 . ?
C27 C28 1.54(3) . ?
C27 H27A 0.9900 . ?
C27 H27B 0.9900 . ?
C28 H28A 0.9800 . ?
C28 H28B 0.9800 . ?
C28 H28C 0.9800 . ?
N5' C19' 1.405(10) . ?
N6' C22' 1.359(14) . ?
N6' C25' 1.467(12) . ?
N6' C27' 1.488(10) . ?
C19' C20' 1.380(17) . ?
C19' C24' 1.400(11) . ?
C20' C21' 1.383(16) . ?
C20' H20' 0.9500 . ?
C21' C22' 1.412(15) . ?
C21' H21' 0.9500 . ?
C22' C23' 1.418(12) . ?
C23' C24' 1.373(10) . ?
C23' H23' 0.9500 . ?
C24' H24' 0.9500 . ?
C25' C26' 1.512(12) . ?
C25' H25C 0.9900 . ?
C25' H25D 0.9900 . ?
C26' O2C 1.399(9) . ?
C26' H26C 0.9900 . ?
C26' H26D 0.9900 . ?
C27' C28' 1.58(4) . ?
C27' H27C 0.9900 . ?
C27' H27D 0.9900 . ?
C28' H28D 0.9800 . ?
C28' H28E 0.9800 . ?
C28' H28F 0.9800 . ?
O3 C30 1.192(6) . ?
C29 C30 1.478(9) . ?
C29 H29A 0.9800 . ?
C29 H29B 0.9800 . ?
C29 H29C 0.9800 . ?
C30 C31 1.451(8) . ?
C31 H31A 0.9800 . ?
C31 H31B 0.9800 . ?
C31 H31C 0.9800 . ?
